data_7708858
loop_
_publ_author_name
'King, Rhys'
'Levason, William'
'Reid, Gillian'

_publ_section_title
;
 Neutral and cationic germanium(IV) fluoride complexes with phosphine
 coordination -- synthesis, spectroscopy and structures
;
_journal_name_full 'Dalton Transactions'
_journal_paper_doi 10.1039/D1DT03339E
_journal_year 2021
_chemical_formula_moiety 'C41 H39 F4 Ge P3, C H2 Cl2'
_chemical_formula_sum 'C42 H41 Cl2 F4 Ge P3'
_chemical_formula_weight 858.15
_space_group_crystal_system monoclinic
_space_group_IT_number 14
_space_group_name_Hall '-P 2yn'
_space_group_name_H-M_alt 'P 1 21/n 1'
_atom_sites_solution_hydrogens geom
_atom_sites_solution_primary dual
_audit_creation_date 2021-11-02
_audit_creation_method
;
Olex2 1.5
(compiled 2021.08.20 svn.r13c46975 for OlexSys, GUI svn.r6396)
;
_audit_update_record
;
2021-11-05 deposited with the CCDC.	2021-11-15 downloaded from the CCDC.
;
_cell_angle_alpha 90
_cell_angle_beta 96.8620(10)
_cell_angle_gamma 90
_cell_formula_units_Z 4
_cell_length_a 13.9614(2)
_cell_length_b 12.9040(2)
_cell_length_c 21.6728(3)
_cell_measurement_reflns_used 21337
_cell_measurement_temperature 100
_cell_measurement_theta_max 33.5800
_cell_measurement_theta_min 1.8570
_cell_volume 3876.56(10)
_computing_cell_refinement 'CrysAlisPro 1.171.40.69a (Rigaku OD, 2020)'
_computing_data_collection 'CrysAlisPro 1.171.40.69a (Rigaku OD, 2020)'
_computing_data_reduction 'CrysAlisPro 1.171.40.69a (Rigaku OD, 2020)'
_computing_molecular_graphics 'Olex2 1.5 (Dolomanov et al., 2009)'
_computing_publication_material 'Olex2 1.5 (Dolomanov et al., 2009)'
_computing_structure_refinement 'SHELXL 2017/1 (Sheldrick, 2015)'
_computing_structure_solution 'ShelXT (Sheldrick, 2015)'
_diffrn_ambient_temperature 100
_diffrn_detector 'Hybrid Pixel Array Detector'
_diffrn_detector_area_resol_mean 10.0000
_diffrn_measured_fraction_theta_full 0.999
_diffrn_measured_fraction_theta_max 0.869
_diffrn_measurement_details
;
List of Runs (angles in degrees, time in seconds):

  # Type    Start    End  Width  t~exp~   \w     \q     \k     \f   Frames
#--------------------------------------------------------------------------
  1  \w    -63.00 -28.00   0.50    3.90    --  -12.70 -19.00-124.00   70
  2  \w    -21.00   5.00   0.50    3.90    --  -12.70  19.00  43.00   52
  3  \w    -44.00  47.00   0.50    3.90    --  -12.70  60.00 150.00  182
  4  \w      0.00  77.00   0.50    3.90    --  -12.70  57.00-150.00  154
  5  \w    -95.00  17.00   0.50    3.90    --  -12.70 -57.00 150.00  224
;
_diffrn_measurement_device 'four-circle diffractometer'
_diffrn_measurement_device_type 'XtaLAB AFC12 (RCD3): Kappa single'
_diffrn_measurement_method '\w scans'
_diffrn_orient_matrix_type 'CrysAlisPro convention (1999,Acta A55,543-557)'
_diffrn_orient_matrix_UB_11 0.0094460000
_diffrn_orient_matrix_UB_12 0.0104560000
_diffrn_orient_matrix_UB_13 -0.0308489000
_diffrn_orient_matrix_UB_21 0.0498844000
_diffrn_orient_matrix_UB_22 -0.0089555000
_diffrn_orient_matrix_UB_23 0.0088985000
_diffrn_orient_matrix_UB_31 -0.0065159000
_diffrn_orient_matrix_UB_32 -0.0531845000
_diffrn_orient_matrix_UB_33 -0.0074978000
_diffrn_radiation_monochromator mirror
_diffrn_radiation_probe x-ray
_diffrn_radiation_type 'Mo K\a'
_diffrn_radiation_wavelength 0.71073
_diffrn_reflns_av_R_equivalents 0.0289
_diffrn_reflns_av_unetI/netI 0.0369
_diffrn_reflns_Laue_measured_fraction_full 0.999
_diffrn_reflns_Laue_measured_fraction_max 0.869
_diffrn_reflns_limit_h_max 21
_diffrn_reflns_limit_h_min -21
_diffrn_reflns_limit_k_max 19
_diffrn_reflns_limit_k_min -20
_diffrn_reflns_limit_l_max 31
_diffrn_reflns_limit_l_min -34
_diffrn_reflns_number 48266
_diffrn_reflns_point_group_measured_fraction_full 0.999
_diffrn_reflns_point_group_measured_fraction_max 0.869
_diffrn_reflns_theta_full 25.242
_diffrn_reflns_theta_max 33.898
_diffrn_reflns_theta_min 1.893
_diffrn_source 'Rotating-anode X-ray tube'
_diffrn_source_type 'Rigaku (Mo) X-ray Source'
_exptl_absorpt_coefficient_mu 1.102
_exptl_absorpt_correction_T_max 1.00000
_exptl_absorpt_correction_T_min 0.58737
_exptl_absorpt_correction_type multi-scan
_exptl_absorpt_process_details
;
CrysAlisPro 1.171.40.69a (Rigaku Oxford Diffraction, 2020)
Empirical absorption correction using spherical harmonics,
 implemented in SCALE3 ABSPACK scaling algorithm.
;
_exptl_crystal_colour colourless
_exptl_crystal_colour_primary colourless
_exptl_crystal_density_diffrn 1.470
_exptl_crystal_description block
_exptl_crystal_F_000 1760
_exptl_crystal_size_max 0.25
_exptl_crystal_size_mid 0.09
_exptl_crystal_size_min 0.05
_refine_diff_density_max 0.851
_refine_diff_density_min -0.454
_refine_diff_density_rms 0.075
_refine_ls_extinction_method none
_refine_ls_goodness_of_fit_ref 1.029
_refine_ls_hydrogen_treatment constr
_refine_ls_matrix_type full
_refine_ls_number_parameters 470
_refine_ls_number_reflns 13630
_refine_ls_number_restraints 0
_refine_ls_restrained_S_all 1.029
_refine_ls_R_factor_all 0.0550
_refine_ls_R_factor_gt 0.0391
_refine_ls_shift/su_max 0.003
_refine_ls_shift/su_mean 0.000
_refine_ls_structure_factor_coef Fsqd
_refine_ls_weighting_details 'w=1/[\s^2^(Fo^2^)+(0.0315P)^2^+2.9161P] where P=(Fo^2^+2Fc^2^)/3'
_refine_ls_weighting_scheme calc
_refine_ls_wR_factor_gt 0.0763
_refine_ls_wR_factor_ref 0.0805
_reflns_Friedel_coverage 0.000
_reflns_number_gt 11082
_reflns_number_total 13630
_reflns_threshold_expression 'I > 2\s(I)'
_cod_data_source_file d1dt03339e2.cif
_cod_data_source_block gef4(triphos)-2
_cod_database_code 7708858
_shelx_shelxl_version_number 2017/1
_chemical_oxdiff_formula 'Ge F4 P3 C41 H39'
_shelx_space_group_comment
;
The symmetry employed for this shelxl refinement is uniquely defined
by the following loop, which should always be used as a source of
symmetry information in preference to the above space-group names.
They are only intended as comments.
;
_shelx_estimated_absorpt_t_max 0.947
_shelx_estimated_absorpt_t_min 0.770
_olex2_refinement_description
;
1.a Secondary CH2 refined with riding coordinates:
 C3(H3A,H3B), C5(H5A,H5B), C4(H4A,H4B), C42(H42A,H42B)
1.b Aromatic/amide H refined with riding coordinates:
 C11(H11), C7(H7), C10(H10), C31(H31), C25(H25), C9(H9), C35(H35), C17(H17),
 C13(H13), C37(H37), C19(H19), C29(H29), C23(H23), C8(H8), C21(H21), C38(H38),
 C41(H41), C26(H26), C15(H15), C16(H16), C32(H32), C28(H28), C22(H22), C14(H14),
  C27(H27), C33(H33), C39(H39), C34(H34), C40(H40), C20(H20)
1.c Idealised Me refined as rotating group:
 C1(H1A,H1B,H1C)
;
_olex2_submission_special_instructions 'No special instructions were received'
_oxdiff_exptl_absorpt_empirical_details
;
Empirical correction (ABSPACK) includes:
- Absorption correction using spherical harmonics
- Frame scaling
;
_oxdiff_exptl_absorpt_empirical_full_max 1.492
_oxdiff_exptl_absorpt_empirical_full_min 0.560

loop_
_space_group_symop_operation_xyz
'x, y, z'
'-x+1/2, y+1/2, -z+1/2'
'-x, -y, -z'
'x-1/2, -y-1/2, z-1/2'

loop_
_atom_site_label
_atom_site_type_symbol
_atom_site_fract_x
_atom_site_fract_y
_atom_site_fract_z
_atom_site_U_iso_or_equiv
_atom_site_adp_type
_atom_site_occupancy
_atom_site_site_symmetry_order
_atom_site_calc_flag
_atom_site_refinement_flags_posn
_atom_site_refinement_flags_adp
_atom_site_refinement_flags_occupancy
_atom_site_disorder_assembly
_atom_site_disorder_group
Ge1 Ge 0.31031(2) 0.82093(2) 0.70236(2) 0.01024(4) Uani 1 1 d . . . . .
P1 P 0.38924(3) 0.71370(3) 0.78841(2) 0.00961(7) Uani 1 1 d . . . . .
P2 P 0.30042(3) 0.67315(3) 0.62706(2) 0.01071(7) Uani 1 1 d . . . . .
P3 P 0.58305(3) 0.39657(3) 0.75234(2) 0.01321(7) Uani 1 1 d . . . . .
Cl2 Cl 0.78850(4) 0.07117(3) 0.91831(2) 0.02810(10) Uani 1 1 d . . . . .
Cl1 Cl 0.86117(4) 0.27761(4) 0.89341(2) 0.03070(10) Uani 1 1 d . . . . .
F1 F 0.42356(6) 0.85441(7) 0.67707(4) 0.01442(17) Uani 1 1 d . . . . .
F3 F 0.20199(6) 0.76990(7) 0.72803(4) 0.01470(17) Uani 1 1 d . . . . .
F4 F 0.24382(7) 0.89300(7) 0.64204(4) 0.01735(18) Uani 1 1 d . . . . .
F2 F 0.31541(7) 0.92736(7) 0.75473(4) 0.01722(18) Uani 1 1 d . . . . .
C2 C 0.43033(10) 0.54264(11) 0.70912(6) 0.0100(2) Uani 1 1 d . . . . .
C3 C 0.39630(11) 0.57533(11) 0.77176(7) 0.0125(3) Uani 1 1 d . . . . .
H3A H 0.440418 0.543242 0.805581 0.015 Uiso 1 1 calc R U . . .
H3B H 0.331549 0.545086 0.773654 0.015 Uiso 1 1 calc R U . . .
C5 C 0.45960(10) 0.42671(11) 0.71455(7) 0.0121(3) Uani 1 1 d . . . . .
H5A H 0.452766 0.396883 0.672169 0.015 Uiso 1 1 calc R U . . .
H5B H 0.412850 0.390591 0.737978 0.015 Uiso 1 1 calc R U . . .
C6 C 0.31685(10) 0.72470(12) 0.85239(7) 0.0127(3) Uani 1 1 d . . . . .
C11 C 0.32375(11) 0.81717(12) 0.88626(7) 0.0156(3) Uani 1 1 d . . . . .
H11 H 0.369211 0.868510 0.877845 0.019 Uiso 1 1 calc R U . . .
C4 C 0.34307(11) 0.54648(11) 0.65798(7) 0.0131(3) Uani 1 1 d . . . . .
H4A H 0.288240 0.511891 0.674566 0.016 Uiso 1 1 calc R U . . .
H4B H 0.359446 0.504193 0.622592 0.016 Uiso 1 1 calc R U . . .
C18 C 0.17602(11) 0.64464(11) 0.59647(7) 0.0127(3) Uani 1 1 d . . . . .
C12 C 0.50939(10) 0.75201(12) 0.82197(7) 0.0125(3) Uani 1 1 d . . . . .
C24 C 0.36087(11) 0.70257(12) 0.55894(7) 0.0146(3) Uani 1 1 d . . . . .
C7 C 0.25078(12) 0.64887(13) 0.86543(8) 0.0186(3) Uani 1 1 d . . . . .
H7 H 0.246167 0.585592 0.842863 0.022 Uiso 1 1 calc R U . . .
C30 C 0.57430(11) 0.39946(11) 0.83655(7) 0.0141(3) Uani 1 1 d . . . . .
C1 C 0.51343(11) 0.60941(12) 0.69105(7) 0.0139(3) Uani 1 1 d . . . . .
H1A H 0.491194 0.680960 0.684094 0.021 Uiso 1 1 calc R U . . .
H1B H 0.535140 0.582089 0.652878 0.021 Uiso 1 1 calc R U . . .
H1C H 0.567066 0.607853 0.724619 0.021 Uiso 1 1 calc R U . . .
C10 C 0.26402(12) 0.83401(14) 0.93232(7) 0.0193(3) Uani 1 1 d . . . . .
H10 H 0.268830 0.896781 0.955383 0.023 Uiso 1 1 calc R U . . .
C31 C 0.49262(12) 0.37105(12) 0.86428(8) 0.0177(3) Uani 1 1 d . . . . .
H31 H 0.436679 0.346614 0.839248 0.021 Uiso 1 1 calc R U . . .
C25 C 0.36337(13) 0.80525(13) 0.53904(8) 0.0209(3) Uani 1 1 d . . . . .
H25 H 0.338158 0.858698 0.562576 0.025 Uiso 1 1 calc R U . . .
C9 C 0.19753(12) 0.75928(15) 0.94454(8) 0.0222(3) Uani 1 1 d . . . . .
H9 H 0.155908 0.771478 0.975401 0.027 Uiso 1 1 calc R U . . .
C36 C 0.58558(11) 0.25659(11) 0.73646(7) 0.0133(3) Uani 1 1 d . . . . .
C35 C 0.65611(12) 0.43356(13) 0.87451(8) 0.0191(3) Uani 1 1 d . . . . .
H35 H 0.711732 0.454061 0.856272 0.023 Uiso 1 1 calc R U . . .
C17 C 0.54850(11) 0.84579(12) 0.80546(8) 0.0169(3) Uani 1 1 d . . . . .
H17 H 0.512582 0.889730 0.776063 0.020 Uiso 1 1 calc R U . . .
C13 C 0.56210(12) 0.68826(12) 0.86578(7) 0.0172(3) Uani 1 1 d . . . . .
H13 H 0.535030 0.625137 0.878158 0.021 Uiso 1 1 calc R U . . .
C37 C 0.50437(12) 0.19354(12) 0.72265(8) 0.0173(3) Uani 1 1 d . . . . .
H37 H 0.441786 0.221698 0.723999 0.021 Uiso 1 1 calc R U . . .
C19 C 0.14332(12) 0.65571(13) 0.53351(7) 0.0183(3) Uani 1 1 d . . . . .
H19 H 0.186743 0.677299 0.505465 0.022 Uiso 1 1 calc R U . . .
C29 C 0.39935(12) 0.62514(14) 0.52405(8) 0.0197(3) Uani 1 1 d . . . . .
H29 H 0.398409 0.554983 0.537253 0.024 Uiso 1 1 calc R U . . .
C23 C 0.11152(11) 0.61252(12) 0.63731(7) 0.0162(3) Uani 1 1 d . . . . .
H23 H 0.133128 0.604451 0.680295 0.019 Uiso 1 1 calc R U . . .
C8 C 0.19165(13) 0.66672(15) 0.91180(8) 0.0237(4) Uani 1 1 d . . . . .
H8 H 0.146999 0.615087 0.921041 0.028 Uiso 1 1 calc R U . . .
C21 C -0.01602(12) 0.60392(14) 0.55236(9) 0.0245(4) Uani 1 1 d . . . . .
H21 H -0.081536 0.590239 0.537343 0.029 Uiso 1 1 calc R U . . .
C38 C 0.51457(12) 0.08960(12) 0.70691(8) 0.0189(3) Uani 1 1 d . . . . .
H38 H 0.458968 0.047607 0.696975 0.023 Uiso 1 1 calc R U . . .
C41 C 0.67679(12) 0.21260(13) 0.73529(8) 0.0187(3) Uani 1 1 d . . . . .
H41 H 0.732678 0.254439 0.744392 0.022 Uiso 1 1 calc R U . . .
C26 C 0.40285(14) 0.82963(15) 0.48461(8) 0.0256(4) Uani 1 1 d . . . . .
H26 H 0.404057 0.899595 0.471074 0.031 Uiso 1 1 calc R U . . .
C15 C 0.69292(12) 0.81066(14) 0.87432(8) 0.0216(3) Uani 1 1 d . . . . .
H15 H 0.755900 0.830315 0.891891 0.026 Uiso 1 1 calc R U . . .
C16 C 0.64027(12) 0.87531(14) 0.83201(8) 0.0207(3) Uani 1 1 d . . . . .
H16 H 0.666655 0.939675 0.821088 0.025 Uiso 1 1 calc R U . . .
C32 C 0.49307(13) 0.37844(14) 0.92811(8) 0.0232(3) Uani 1 1 d . . . . .
H32 H 0.436534 0.361604 0.946418 0.028 Uiso 1 1 calc R U . . .
C28 C 0.43909(13) 0.65047(16) 0.47000(8) 0.0249(4) Uani 1 1 d . . . . .
H28 H 0.465451 0.597532 0.446657 0.030 Uiso 1 1 calc R U . . .
C22 C 0.01585(12) 0.59243(13) 0.61503(8) 0.0207(3) Uani 1 1 d . . . . .
H22 H -0.027872 0.570731 0.642854 0.025 Uiso 1 1 calc R U . . .
C14 C 0.65425(12) 0.71750(14) 0.89117(8) 0.0212(3) Uani 1 1 d . . . . .
H14 H 0.690824 0.673433 0.920174 0.025 Uiso 1 1 calc R U . . .
C27 C 0.44034(12) 0.75201(16) 0.45021(8) 0.0257(4) Uani 1 1 d . . . . .
H27 H 0.466832 0.768790 0.413074 0.031 Uiso 1 1 calc R U . . .
C33 C 0.57591(14) 0.41041(14) 0.96566(8) 0.0247(4) Uani 1 1 d . . . . .
H33 H 0.576440 0.413253 1.009500 0.030 Uiso 1 1 calc R U . . .
C39 C 0.60576(13) 0.04748(13) 0.70573(8) 0.0224(3) Uani 1 1 d . . . . .
H39 H 0.612578 -0.023057 0.694484 0.027 Uiso 1 1 calc R U . . .
C34 C 0.65708(13) 0.43788(14) 0.93891(8) 0.0244(4) Uani 1 1 d . . . . .
H34 H 0.713628 0.459728 0.964339 0.029 Uiso 1 1 calc R U . . .
C40 C 0.68689(13) 0.10838(14) 0.72098(9) 0.0245(4) Uani 1 1 d . . . . .
H40 H 0.749387 0.078971 0.721665 0.029 Uiso 1 1 calc R U . . .
C20 C 0.04760(13) 0.63537(15) 0.51150(8) 0.0251(4) Uani 1 1 d . . . . .
H20 H 0.025716 0.642990 0.468527 0.030 Uiso 1 1 calc R U . . .
C42 C 0.75720(14) 0.20078(14) 0.89719(9) 0.0263(4) Uani 1 1 d . . . . .
H42A H 0.717328 0.201252 0.856225 0.032 Uiso 1 1 calc R U . . .
H42B H 0.718307 0.230768 0.928091 0.032 Uiso 1 1 calc R U . . .

loop_
_atom_site_aniso_label
_atom_site_aniso_U_11
_atom_site_aniso_U_22
_atom_site_aniso_U_33
_atom_site_aniso_U_23
_atom_site_aniso_U_13
_atom_site_aniso_U_12
Ge1 0.01134(7) 0.00765(7) 0.01141(7) -0.00024(5) 0.00003(5) 0.00113(5)
P1 0.01074(16) 0.00799(15) 0.00988(15) -0.00041(12) 0.00035(12) 0.00048(13)
P2 0.01211(16) 0.00966(16) 0.00993(15) 0.00033(13) -0.00052(12) 0.00085(13)
P3 0.01251(17) 0.01003(16) 0.01706(18) 0.00148(14) 0.00163(14) 0.00084(13)
Cl2 0.0396(3) 0.01830(19) 0.0283(2) -0.00290(17) 0.01203(18) 0.00006(17)
Cl1 0.0319(2) 0.0215(2) 0.0417(3) 0.00396(19) 0.0170(2) 0.00351(18)
F1 0.0151(4) 0.0129(4) 0.0153(4) 0.0004(3) 0.0017(3) -0.0029(3)
F3 0.0107(4) 0.0169(4) 0.0163(4) -0.0008(3) 0.0010(3) 0.0005(3)
F4 0.0205(5) 0.0139(4) 0.0166(4) 0.0036(4) -0.0024(3) 0.0047(4)
F2 0.0237(5) 0.0105(4) 0.0171(4) -0.0035(3) 0.0010(4) 0.0028(4)
C2 0.0106(6) 0.0087(6) 0.0106(6) -0.0003(5) 0.0002(5) 0.0009(5)
C3 0.0165(7) 0.0085(6) 0.0127(6) 0.0003(5) 0.0022(5) -0.0004(5)
C5 0.0141(6) 0.0087(6) 0.0134(6) -0.0001(5) 0.0007(5) 0.0008(5)
C6 0.0121(6) 0.0146(7) 0.0112(6) 0.0007(5) 0.0001(5) 0.0026(5)
C11 0.0175(7) 0.0155(7) 0.0136(6) -0.0012(6) 0.0012(5) 0.0020(6)
C4 0.0138(7) 0.0095(6) 0.0152(7) -0.0002(5) -0.0010(5) 0.0002(5)
C18 0.0140(6) 0.0099(6) 0.0134(6) -0.0009(5) -0.0016(5) 0.0001(5)
C12 0.0121(6) 0.0132(6) 0.0116(6) -0.0034(5) -0.0004(5) 0.0010(5)
C24 0.0119(6) 0.0199(7) 0.0114(6) 0.0004(5) -0.0006(5) 0.0002(5)
C7 0.0198(7) 0.0187(7) 0.0183(7) -0.0022(6) 0.0061(6) -0.0039(6)
C30 0.0152(7) 0.0086(6) 0.0181(7) 0.0006(5) -0.0002(5) 0.0017(5)
C1 0.0139(6) 0.0109(6) 0.0170(7) 0.0012(5) 0.0020(5) -0.0009(5)
C10 0.0214(8) 0.0241(8) 0.0121(7) -0.0032(6) 0.0007(6) 0.0063(6)
C31 0.0184(7) 0.0153(7) 0.0190(7) 0.0011(6) 0.0006(6) -0.0015(6)
C25 0.0264(8) 0.0206(8) 0.0160(7) 0.0027(6) 0.0035(6) -0.0022(7)
C9 0.0174(7) 0.0352(10) 0.0145(7) -0.0023(7) 0.0034(6) 0.0038(7)
C36 0.0166(7) 0.0110(6) 0.0125(6) 0.0019(5) 0.0023(5) 0.0019(5)
C35 0.0170(7) 0.0157(7) 0.0233(8) 0.0008(6) -0.0033(6) 0.0014(6)
C17 0.0156(7) 0.0153(7) 0.0187(7) 0.0006(6) -0.0031(6) -0.0019(6)
C13 0.0181(7) 0.0155(7) 0.0166(7) -0.0009(6) -0.0038(5) 0.0017(6)
C37 0.0173(7) 0.0126(7) 0.0225(8) 0.0013(6) 0.0037(6) 0.0015(6)
C19 0.0174(7) 0.0214(8) 0.0152(7) 0.0002(6) -0.0017(6) -0.0018(6)
C29 0.0181(7) 0.0237(8) 0.0178(7) -0.0005(6) 0.0038(6) 0.0038(6)
C23 0.0170(7) 0.0141(7) 0.0172(7) 0.0009(6) 0.0003(5) -0.0016(6)
C8 0.0206(8) 0.0320(9) 0.0200(8) -0.0003(7) 0.0083(6) -0.0053(7)
C21 0.0156(7) 0.0249(9) 0.0311(9) -0.0028(7) -0.0048(6) -0.0034(7)
C38 0.0231(8) 0.0120(7) 0.0216(8) 0.0011(6) 0.0030(6) -0.0016(6)
C41 0.0165(7) 0.0175(7) 0.0226(8) -0.0002(6) 0.0040(6) 0.0024(6)
C26 0.0299(9) 0.0293(9) 0.0179(8) 0.0066(7) 0.0038(7) -0.0064(7)
C15 0.0140(7) 0.0263(9) 0.0230(8) -0.0078(7) -0.0037(6) 0.0005(6)
C16 0.0174(7) 0.0207(8) 0.0228(8) -0.0021(6) -0.0020(6) -0.0055(6)
C32 0.0277(9) 0.0223(8) 0.0197(8) 0.0017(7) 0.0034(7) -0.0012(7)
C28 0.0193(8) 0.0377(10) 0.0186(8) -0.0019(7) 0.0055(6) 0.0031(7)
C22 0.0164(7) 0.0179(7) 0.0279(9) 0.0003(6) 0.0029(6) -0.0043(6)
C14 0.0196(8) 0.0210(8) 0.0205(8) -0.0027(6) -0.0080(6) 0.0055(6)
C27 0.0166(8) 0.0449(11) 0.0159(7) 0.0027(8) 0.0024(6) -0.0063(7)
C33 0.0352(10) 0.0220(8) 0.0160(8) -0.0006(6) -0.0011(7) 0.0042(7)
C39 0.0314(9) 0.0133(7) 0.0235(8) -0.0019(6) 0.0074(7) 0.0040(6)
C34 0.0265(9) 0.0211(8) 0.0230(8) -0.0026(7) -0.0080(7) 0.0015(7)
C40 0.0216(8) 0.0206(8) 0.0323(9) -0.0027(7) 0.0080(7) 0.0082(7)
C20 0.0210(8) 0.0313(9) 0.0207(8) -0.0011(7) -0.0079(6) -0.0023(7)
C42 0.0293(9) 0.0239(9) 0.0250(9) 0.0058(7) -0.0001(7) 0.0009(7)

loop_
_atom_type_symbol
_atom_type_description
_atom_type_scat_dispersion_real
_atom_type_scat_dispersion_imag
_atom_type_scat_source
C C 0.0033 0.0016 'International Tables Vol C Tables 4.2.6.8 and 6.1.1.4'
H H 0.0000 0.0000 'International Tables Vol C Tables 4.2.6.8 and 6.1.1.4'
F F 0.0171 0.0103 'International Tables Vol C Tables 4.2.6.8 and 6.1.1.4'
P P 0.1023 0.0942 'International Tables Vol C Tables 4.2.6.8 and 6.1.1.4'
Ge Ge 0.1547 1.8001 'International Tables Vol C Tables 4.2.6.8 and 6.1.1.4'
Cl Cl 0.1484 0.1585 'International Tables Vol C Tables 4.2.6.8 and 6.1.1.4'

loop_
_geom_angle_atom_site_label_1
_geom_angle_atom_site_label_2
_geom_angle_atom_site_label_3
_geom_angle
_geom_angle_site_symmetry_1
_geom_angle_site_symmetry_3
_geom_angle_publ_flag
P1 Ge1 P2 92.886(13) . . ?
F1 Ge1 P1 92.05(3) . . ?
F1 Ge1 P2 88.06(3) . . ?
F1 Ge1 F3 172.44(4) . . ?
F3 Ge1 P1 82.94(3) . . ?
F3 Ge1 P2 86.55(3) . . ?
F4 Ge1 P1 174.90(3) . . ?
F4 Ge1 P2 86.31(3) . . ?
F4 Ge1 F1 92.95(4) . . ?
F4 Ge1 F3 91.98(4) . . ?
F4 Ge1 F2 92.47(4) . . ?
F2 Ge1 P1 88.31(3) . . ?
F2 Ge1 P2 178.75(3) . . ?
F2 Ge1 F1 92.27(4) . . ?
F2 Ge1 F3 93.23(4) . . ?
C3 P1 Ge1 115.32(5) . . ?
C6 P1 Ge1 107.07(5) . . ?
C6 P1 C3 105.98(7) . . ?
C12 P1 Ge1 117.19(5) . . ?
C12 P1 C3 106.04(7) . . ?
C12 P1 C6 104.16(7) . . ?
C4 P2 Ge1 116.71(5) . . ?
C18 P2 Ge1 111.54(5) . . ?
C18 P2 C4 101.91(7) . . ?
C18 P2 C24 105.10(7) . . ?
C24 P2 Ge1 111.96(5) . . ?
C24 P2 C4 108.58(7) . . ?
C30 P3 C5 105.32(7) . . ?
C36 P3 C5 99.24(7) . . ?
C36 P3 C30 102.12(7) . . ?
C3 C2 C5 107.55(11) . . ?
C4 C2 C3 108.75(12) . . ?
C4 C2 C5 105.25(11) . . ?
C1 C2 C3 113.04(12) . . ?
C1 C2 C5 111.15(12) . . ?
C1 C2 C4 110.75(12) . . ?
P1 C3 H3A 107.8 . . ?
P1 C3 H3B 107.8 . . ?
C2 C3 P1 117.94(10) . . ?
C2 C3 H3A 107.8 . . ?
C2 C3 H3B 107.8 . . ?
H3A C3 H3B 107.2 . . ?
P3 C5 H5A 108.0 . . ?
P3 C5 H5B 108.0 . . ?
C2 C5 P3 117.20(10) . . ?
C2 C5 H5A 108.0 . . ?
C2 C5 H5B 108.0 . . ?
H5A C5 H5B 107.2 . . ?
C11 C6 P1 117.23(11) . . ?
C7 C6 P1 122.75(12) . . ?
C7 C6 C11 119.84(14) . . ?
C6 C11 H11 120.0 . . ?
C10 C11 C6 119.99(15) . . ?
C10 C11 H11 120.0 . . ?
P2 C4 H4A 107.6 . . ?
P2 C4 H4B 107.6 . . ?
C2 C4 P2 118.86(10) . . ?
C2 C4 H4A 107.6 . . ?
C2 C4 H4B 107.6 . . ?
H4A C4 H4B 107.0 . . ?
C19 C18 P2 121.49(12) . . ?
C19 C18 C23 119.32(14) . . ?
C23 C18 P2 119.19(11) . . ?
C17 C12 P1 120.39(11) . . ?
C17 C12 C13 119.71(14) . . ?
C13 C12 P1 119.88(12) . . ?
C25 C24 P2 118.58(12) . . ?
C25 C24 C29 119.08(14) . . ?
C29 C24 P2 122.22(12) . . ?
C6 C7 H7 120.2 . . ?
C8 C7 C6 119.50(16) . . ?
C8 C7 H7 120.2 . . ?
C31 C30 P3 124.98(12) . . ?
C35 C30 P3 116.30(12) . . ?
C35 C30 C31 118.71(15) . . ?
C2 C1 H1A 109.5 . . ?
C2 C1 H1B 109.5 . . ?
C2 C1 H1C 109.5 . . ?
H1A C1 H1B 109.5 . . ?
H1A C1 H1C 109.5 . . ?
H1B C1 H1C 109.5 . . ?
C11 C10 H10 120.0 . . ?
C9 C10 C11 120.06(16) . . ?
C9 C10 H10 120.0 . . ?
C30 C31 H31 119.9 . . ?
C32 C31 C30 120.25(15) . . ?
C32 C31 H31 119.9 . . ?
C24 C25 H25 119.9 . . ?
C24 C25 C26 120.13(16) . . ?
C26 C25 H25 119.9 . . ?
C10 C9 H9 120.0 . . ?
C10 C9 C8 120.10(15) . . ?
C8 C9 H9 120.0 . . ?
C37 C36 P3 125.30(12) . . ?
C41 C36 P3 116.12(12) . . ?
C41 C36 C37 118.50(14) . . ?
C30 C35 H35 119.6 . . ?
C34 C35 C30 120.75(16) . . ?
C34 C35 H35 119.6 . . ?
C12 C17 H17 120.0 . . ?
C12 C17 C16 120.07(15) . . ?
C16 C17 H17 120.0 . . ?
C12 C13 H13 120.1 . . ?
C14 C13 C12 119.78(15) . . ?
C14 C13 H13 120.1 . . ?
C36 C37 H37 119.7 . . ?
C38 C37 C36 120.51(15) . . ?
C38 C37 H37 119.7 . . ?
C18 C19 H19 119.8 . . ?
C20 C19 C18 120.39(16) . . ?
C20 C19 H19 119.8 . . ?
C24 C29 H29 119.9 . . ?
C28 C29 C24 120.27(17) . . ?
C28 C29 H29 119.9 . . ?
C18 C23 H23 120.0 . . ?
C22 C23 C18 120.02(15) . . ?
C22 C23 H23 120.0 . . ?
C7 C8 H8 119.8 . . ?
C9 C8 C7 120.49(16) . . ?
C9 C8 H8 119.8 . . ?
C22 C21 H21 119.9 . . ?
C22 C21 C20 120.11(16) . . ?
C20 C21 H21 119.9 . . ?
C37 C38 H38 119.9 . . ?
C39 C38 C37 120.11(16) . . ?
C39 C38 H38 119.9 . . ?
C36 C41 H41 119.5 . . ?
C40 C41 C36 120.91(16) . . ?
C40 C41 H41 119.5 . . ?
C25 C26 H26 119.9 . . ?
C27 C26 C25 120.23(17) . . ?
C27 C26 H26 119.9 . . ?
C16 C15 H15 119.8 . . ?
C16 C15 C14 120.33(15) . . ?
C14 C15 H15 119.8 . . ?
C17 C16 H16 120.1 . . ?
C15 C16 C17 119.88(16) . . ?
C15 C16 H16 120.1 . . ?
C31 C32 H32 119.8 . . ?
C31 C32 C33 120.48(17) . . ?
C33 C32 H32 119.8 . . ?
C29 C28 H28 119.8 . . ?
C27 C28 C29 120.35(17) . . ?
C27 C28 H28 119.8 . . ?
C23 C22 H22 119.9 . . ?
C21 C22 C23 120.23(16) . . ?
C21 C22 H22 119.9 . . ?
C13 C14 H14 119.9 . . ?
C15 C14 C13 120.20(15) . . ?
C15 C14 H14 119.9 . . ?
C26 C27 H27 120.0 . . ?
C28 C27 C26 119.93(16) . . ?
C28 C27 H27 120.0 . . ?
C32 C33 H33 120.1 . . ?
C34 C33 C32 119.76(16) . . ?
C34 C33 H33 120.1 . . ?
C38 C39 H39 120.0 . . ?
C40 C39 C38 119.95(15) . . ?
C40 C39 H39 120.0 . . ?
C35 C34 H34 120.0 . . ?
C33 C34 C35 119.99(16) . . ?
C33 C34 H34 120.0 . . ?
C41 C40 H40 120.0 . . ?
C39 C40 C41 119.98(16) . . ?
C39 C40 H40 120.0 . . ?
C19 C20 H20 120.0 . . ?
C21 C20 C19 119.94(16) . . ?
C21 C20 H20 120.0 . . ?
Cl2 C42 H42A 109.4 . . ?
Cl2 C42 H42B 109.4 . . ?
Cl1 C42 Cl2 111.24(11) . . ?
Cl1 C42 H42A 109.4 . . ?
Cl1 C42 H42B 109.4 . . ?
H42A C42 H42B 108.0 . . ?

loop_
_geom_bond_atom_site_label_1
_geom_bond_atom_site_label_2
_geom_bond_distance
_geom_bond_site_symmetry_2
_geom_bond_publ_flag
Ge1 P1 2.4731(4) . ?
Ge1 P2 2.5030(4) . ?
Ge1 F1 1.7872(9) . ?
Ge1 F3 1.7976(9) . ?
Ge1 F4 1.7735(9) . ?
Ge1 F2 1.7778(9) . ?
P1 C3 1.8267(15) . ?
P1 C6 1.8164(15) . ?
P1 C12 1.8154(15) . ?
P2 C4 1.8385(15) . ?
P2 C18 1.8209(15) . ?
P2 C24 1.8258(15) . ?
P3 C5 1.8588(15) . ?
P3 C30 1.8439(16) . ?
P3 C36 1.8400(15) . ?
Cl2 C42 1.7748(19) . ?
Cl1 C42 1.768(2) . ?
C2 C3 1.550(2) . ?
C2 C5 1.552(2) . ?
C2 C4 1.547(2) . ?
C2 C1 1.533(2) . ?
C3 H3A 0.9900 . ?
C3 H3B 0.9900 . ?
C5 H5A 0.9900 . ?
C5 H5B 0.9900 . ?
C6 C11 1.398(2) . ?
C6 C7 1.397(2) . ?
C11 H11 0.9500 . ?
C11 C10 1.392(2) . ?
C4 H4A 0.9900 . ?
C4 H4B 0.9900 . ?
C18 C19 1.394(2) . ?
C18 C23 1.399(2) . ?
C12 C17 1.392(2) . ?
C12 C13 1.397(2) . ?
C24 C25 1.395(2) . ?
C24 C29 1.398(2) . ?
C7 H7 0.9500 . ?
C7 C8 1.394(2) . ?
C30 C31 1.400(2) . ?
C30 C35 1.397(2) . ?
C1 H1A 0.9800 . ?
C1 H1B 0.9800 . ?
C1 H1C 0.9800 . ?
C10 H10 0.9500 . ?
C10 C9 1.386(3) . ?
C31 H31 0.9500 . ?
C31 C32 1.386(2) . ?
C25 H25 0.9500 . ?
C25 C26 1.396(2) . ?
C9 H9 0.9500 . ?
C9 C8 1.387(3) . ?
C36 C37 1.398(2) . ?
C36 C41 1.397(2) . ?
C35 H35 0.9500 . ?
C35 C34 1.395(2) . ?
C17 H17 0.9500 . ?
C17 C16 1.393(2) . ?
C13 H13 0.9500 . ?
C13 C14 1.390(2) . ?
C37 H37 0.9500 . ?
C37 C38 1.396(2) . ?
C19 H19 0.9500 . ?
C19 C20 1.389(2) . ?
C29 H29 0.9500 . ?
C29 C28 1.394(2) . ?
C23 H23 0.9500 . ?
C23 C22 1.389(2) . ?
C8 H8 0.9500 . ?
C21 H21 0.9500 . ?
C21 C22 1.386(3) . ?
C21 C20 1.388(3) . ?
C38 H38 0.9500 . ?
C38 C39 1.387(2) . ?
C41 H41 0.9500 . ?
C41 C40 1.391(2) . ?
C26 H26 0.9500 . ?
C26 C27 1.388(3) . ?
C15 H15 0.9500 . ?
C15 C16 1.384(2) . ?
C15 C14 1.385(3) . ?
C16 H16 0.9500 . ?
C32 H32 0.9500 . ?
C32 C33 1.395(3) . ?
C28 H28 0.9500 . ?
C28 C27 1.379(3) . ?
C22 H22 0.9500 . ?
C14 H14 0.9500 . ?
C27 H27 0.9500 . ?
C33 H33 0.9500 . ?
C33 C34 1.379(3) . ?
C39 H39 0.9500 . ?
C39 C40 1.386(3) . ?
C34 H34 0.9500 . ?
C40 H40 0.9500 . ?
C20 H20 0.9500 . ?
C42 H42A 0.9900 . ?
C42 H42B 0.9900 . ?

loop_
_geom_torsion_atom_site_label_1
_geom_torsion_atom_site_label_2
_geom_torsion_atom_site_label_3
_geom_torsion_atom_site_label_4
_geom_torsion
_geom_torsion_site_symmetry_1
_geom_torsion_site_symmetry_2
_geom_torsion_site_symmetry_3
_geom_torsion_site_symmetry_4
_geom_torsion_publ_flag
Ge1 P1 C3 C2 46.15(12) . . . . ?
Ge1 P1 C6 C11 -75.04(12) . . . . ?
Ge1 P1 C6 C7 100.04(13) . . . . ?
Ge1 P1 C12 C17 8.79(14) . . . . ?
Ge1 P1 C12 C13 -172.78(11) . . . . ?
Ge1 P2 C4 C2 -35.47(13) . . . . ?
Ge1 P2 C18 C19 116.56(12) . . . . ?
Ge1 P2 C18 C23 -62.39(13) . . . . ?
Ge1 P2 C24 C25 -30.40(14) . . . . ?
Ge1 P2 C24 C29 153.57(12) . . . . ?
P1 C6 C11 C10 174.44(12) . . . . ?
P1 C6 C7 C8 -174.35(13) . . . . ?
P1 C12 C17 C16 179.18(13) . . . . ?
P1 C12 C13 C14 179.68(12) . . . . ?
P2 C18 C19 C20 -178.77(13) . . . . ?
P2 C18 C23 C22 178.71(12) . . . . ?
P2 C24 C25 C26 -175.42(14) . . . . ?
P2 C24 C29 C28 175.65(13) . . . . ?
P3 C30 C31 C32 -178.51(13) . . . . ?
P3 C30 C35 C34 -179.52(13) . . . . ?
P3 C36 C37 C38 175.31(12) . . . . ?
P3 C36 C41 C40 -177.11(14) . . . . ?
C3 P1 C6 C11 161.37(12) . . . . ?
C3 P1 C6 C7 -23.54(15) . . . . ?
C3 P1 C12 C17 139.17(13) . . . . ?
C3 P1 C12 C13 -42.40(14) . . . . ?
C3 C2 C5 P3 -83.11(13) . . . . ?
C3 C2 C4 P2 76.21(14) . . . . ?
C5 P3 C30 C31 32.35(15) . . . . ?
C5 P3 C30 C35 -147.17(12) . . . . ?
C5 P3 C36 C37 -21.27(15) . . . . ?
C5 P3 C36 C41 155.34(12) . . . . ?
C5 C2 C3 P1 163.15(10) . . . . ?
C5 C2 C4 P2 -168.79(10) . . . . ?
C6 P1 C3 C2 164.39(11) . . . . ?
C6 P1 C12 C17 -109.25(13) . . . . ?
C6 P1 C12 C13 69.19(14) . . . . ?
C6 C11 C10 C9 -0.1(2) . . . . ?
C6 C7 C8 C9 0.5(3) . . . . ?
C11 C6 C7 C8 0.6(2) . . . . ?
C11 C10 C9 C8 1.3(3) . . . . ?
C4 P2 C18 C19 -118.19(14) . . . . ?
C4 P2 C18 C23 62.85(13) . . . . ?
C4 P2 C24 C25 -160.71(13) . . . . ?
C4 P2 C24 C29 23.26(15) . . . . ?
C4 C2 C3 P1 -83.35(13) . . . . ?
C4 C2 C5 P3 161.06(10) . . . . ?
C18 P2 C4 C2 -157.22(11) . . . . ?
C18 P2 C24 C25 90.86(14) . . . . ?
C18 P2 C24 C29 -85.17(14) . . . . ?
C18 C19 C20 C21 0.1(3) . . . . ?
C18 C23 C22 C21 0.1(2) . . . . ?
C12 P1 C3 C2 -85.30(12) . . . . ?
C12 P1 C6 C11 49.74(13) . . . . ?
C12 P1 C6 C7 -135.17(14) . . . . ?
C12 C17 C16 C15 0.7(3) . . . . ?
C12 C13 C14 C15 1.6(3) . . . . ?
C24 P2 C4 C2 92.18(12) . . . . ?
C24 P2 C18 C19 -4.97(15) . . . . ?
C24 P2 C18 C23 176.08(12) . . . . ?
C24 C25 C26 C27 -0.4(3) . . . . ?
C24 C29 C28 C27 -0.4(3) . . . . ?
C7 C6 C11 C10 -0.8(2) . . . . ?
C30 P3 C5 C2 82.43(12) . . . . ?
C30 P3 C36 C37 86.71(14) . . . . ?
C30 P3 C36 C41 -96.67(13) . . . . ?
C30 C31 C32 C33 -2.5(3) . . . . ?
C30 C35 C34 C33 -1.4(3) . . . . ?
C1 C2 C3 P1 40.08(16) . . . . ?
C1 C2 C5 P3 41.12(15) . . . . ?
C1 C2 C4 P2 -48.58(15) . . . . ?
C10 C9 C8 C7 -1.5(3) . . . . ?
C31 C30 C35 C34 0.9(2) . . . . ?
C31 C32 C33 C34 2.0(3) . . . . ?
C25 C24 C29 C28 -0.4(2) . . . . ?
C25 C26 C27 C28 -0.3(3) . . . . ?
C36 P3 C5 C2 -172.20(11) . . . . ?
C36 P3 C30 C31 -70.89(15) . . . . ?
C36 P3 C30 C35 109.59(12) . . . . ?
C36 C37 C38 C39 1.0(3) . . . . ?
C36 C41 C40 C39 2.0(3) . . . . ?
C35 C30 C31 C32 1.0(2) . . . . ?
C17 C12 C13 C14 -1.9(2) . . . . ?
C13 C12 C17 C16 0.7(2) . . . . ?
C37 C36 C41 C40 -0.3(2) . . . . ?
C37 C38 C39 C40 0.8(3) . . . . ?
C19 C18 C23 C22 -0.3(2) . . . . ?
C29 C24 C25 C26 0.7(2) . . . . ?
C29 C28 C27 C26 0.7(3) . . . . ?
C23 C18 C19 C20 0.2(2) . . . . ?
C38 C39 C40 C41 -2.3(3) . . . . ?
C41 C36 C37 C38 -1.2(2) . . . . ?
C16 C15 C14 C13 -0.1(3) . . . . ?
C32 C33 C34 C35 0.0(3) . . . . ?
C22 C21 C20 C19 -0.2(3) . . . . ?
C14 C15 C16 C17 -1.0(3) . . . . ?
C20 C21 C22 C23 0.1(3) . . . . ?
